data_7150085
loop_
_publ_author_name
'Masson, G\'eraldine'
'Philouze, Christian'
'Py, Sandrine'

_publ_section_title
;
 Cis-stereoselective SmI2-promoted reductive coupling of keto-nitrones:
 first synthesis of 1-epitrehazolamine.
;
_journal_issue 11
_journal_name_full 'Organic &amp; biomolecular chemistry'
_journal_page_first 2067
_journal_page_last 2069
_journal_paper_doi 10.1039/b503981a
_journal_volume 3
_journal_year 2005
_chemical_formula_moiety 'C41 H43 N O5 '
_chemical_formula_sum 'C41 H43 N O5'
_chemical_formula_weight 629.79
_space_group_IT_number 19
_symmetry_cell_setting orthorhombic
_symmetry_Int_Tables_number 19
_symmetry_space_group_name_Hall 'P 2ac 2ab'
_symmetry_space_group_name_H-M 'P 21 21 21'
_audit_creation_date 2003-08-20
_audit_creation_method 'by teXsan v1.8'
_audit_update_record
;
?
;
_cell_angle_alpha 90
_cell_angle_beta 90
_cell_angle_gamma 90
_cell_formula_units_Z 4
_cell_length_a 5.225(2)
_cell_length_b 15.283(9)
_cell_length_c 43.03(1)
_cell_measurement_reflns_used 0
_cell_measurement_temperature 293
_cell_measurement_theta_max 0.0
_cell_measurement_theta_min 0.0
_cell_volume 3436(3)
_computing_cell_refinement 'Enraf Nonius Kappa CCD'
_computing_data_collection 'Enraf Nonius Kappa CCD'
_computing_data_reduction 'teXsan (MSC, 1992-1997)'
_computing_publication_material 'teXsan (MSC, 1992-1997)'
_computing_structure_refinement 'teXsan (MSC, 1992-1997)'
_diffrn_ambient_temperature 293.0
_diffrn_measurement_device_type 'Quantum CCD'
_diffrn_orient_matrix_UB_11 0.00000
_diffrn_orient_matrix_UB_12 0.00000
_diffrn_orient_matrix_UB_13 0.00000
_diffrn_orient_matrix_UB_21 0.00000
_diffrn_orient_matrix_UB_22 0.00000
_diffrn_orient_matrix_UB_23 0.00000
_diffrn_orient_matrix_UB_31 0.00000
_diffrn_orient_matrix_UB_32 0.00000
_diffrn_orient_matrix_UB_33 0.00000
_diffrn_radiation_detector CCD
_diffrn_radiation_monochromator graphite
_diffrn_radiation_source 'X-ray tube'
_diffrn_radiation_type 'Mo K\a'
_diffrn_radiation_wavelength 0.71073
_diffrn_reflns_av_R_equivalents 0.05811
_diffrn_reflns_av_sigmaI/netI 0.050
_diffrn_reflns_limit_h_max 4
_diffrn_reflns_limit_h_min -6
_diffrn_reflns_limit_k_max 17
_diffrn_reflns_limit_k_min -18
_diffrn_reflns_limit_l_max 50
_diffrn_reflns_limit_l_min -32
_diffrn_reflns_number 15992
_diffrn_reflns_reduction_process 'Lp corrections applied'
_diffrn_reflns_theta_max 25.00
_diffrn_reflns_theta_min 3.02
_diffrn_standards_decay_% 0.00
_diffrn_standards_interval_count 0
_diffrn_standards_number 0
_exptl_absorpt_coefficient_mu 0.079
_exptl_absorpt_correction_type none
_exptl_crystal_colour colorless
_exptl_crystal_density_diffrn 1.217
_exptl_crystal_density_meas ?
_exptl_crystal_description prism
_exptl_crystal_F_000 1344
_exptl_crystal_size_max 0.20
_exptl_crystal_size_mid 0.16
_exptl_crystal_size_min 0.15
_refine_diff_density_max 0.25
_refine_diff_density_min -0.19
_refine_ls_extinction_method none
_refine_ls_goodness_of_fit_all 1.839
_refine_ls_goodness_of_fit_ref 1.839
_refine_ls_hydrogen_treatment noref
_refine_ls_matrix_type full
_refine_ls_number_constraints 0
_refine_ls_number_parameters 424
_refine_ls_number_reflns 5487
_refine_ls_number_restraints 0
_refine_ls_R_factor_all 0.0481
_refine_ls_R_factor_gt 0.0481
_refine_ls_shift/su_max 0.0079
_refine_ls_shift/su_mean 0.0008
_refine_ls_structure_factor_coef F
_refine_ls_weighting_details 'w = 1/[\s^2^(Fo) + 0.00014|Fo|^2^]'
_refine_ls_weighting_scheme sigma
_refine_ls_wR_factor_all 0.0516
_refine_ls_wR_factor_ref 0.0516
_reflns_number_gt 5487
_reflns_number_total 6994
_reflns_threshold_expression I>2.00\s(I)
_cod_data_source_file b503981a.txt
_cod_data_source_block Geraldineder
_cod_depositor_comments
;
The following automatic conversions were performed:
data name '_geom_bond_atom_site_label_D' replaced with
'_geom_hbond_atom_site_label_D' as specified in the replacement file
'/home/antanas/src/cod-tools/trunk/data/replacement-values/replacement_tags.lst'.

data
name '_geom_bond_atom_site_label_H' replaced with
'_geom_hbond_atom_site_label_H' as specified in the replacement file
'/home/antanas/src/cod-tools/trunk/data/replacement-values/replacement_tags.lst'.

data
name '_geom_contact_atom_site_label_a' replaced with
'_geom_hbond_atom_site_label_A' as specified in the replacement file
'/home/antanas/src/cod-tools/trunk/data/replacement-values/replacement_tags.lst'.

data
name '_geom_bond_distance_DH' replaced with '_geom_hbond_distance_DH'
as specified in the replacement file
'/home/antanas/src/cod-tools/trunk/data/replacement-values/replacement_tags.lst'.

data
name '_geom_contact_distance_HA' replaced with
'_geom_hbond_distance_HA' as specified in the replacement file
'/home/antanas/src/cod-tools/trunk/data/replacement-values/replacement_tags.lst'.

data
name '_geom_contact_distance_DA' replaced with
'_geom_hbond_distance_DA' as specified in the replacement file
'/home/antanas/src/cod-tools/trunk/data/replacement-values/replacement_tags.lst'.

data
name '_geom_angle_DHA' replaced with '_geom_hbond_angle_DHA' as
specified in the replacement file
'/home/antanas/src/cod-tools/trunk/data/replacement-values/replacement_tags.lst'.

data
name '_geom_contact_site_symmetry_A' replaced with
'_geom_hbond_site_symmetry_A' as specified in the replacement file
'/home/antanas/src/cod-tools/trunk/data/replacement-values/replacement_tags.lst'.

Automatic conversion script
Id: cif_correct_tags 5005 2017-03-03 11:38:54Z antanas 
;
_cod_original_cell_volume 3436(2)
_cod_original_sg_symbol_H-M 'P 21 21 21 '
_cod_original_formula_sum 'C41 H43 N O5 '
_cod_database_code 7150085

loop_
_symmetry_equiv_pos_as_xyz
' +x, +y, +z'
'1/2-x, -y,1/2+z'
'1/2+x,1/2-y, -z'
' -x,1/2+y,1/2-z'

loop_
_atom_site_label
_atom_site_fract_x
_atom_site_fract_y
_atom_site_fract_z
_atom_site_U_iso_or_equiv
_atom_site_occupancy
_atom_site_refinement_flags
_atom_site_adp_type
_atom_site_calc_flag
_atom_site_calc_attached_atom
O(1) 1.3395(2) -0.00369(8) 0.65298(3) 0.0531(4) 1.000 . Uani d ?
O(2) 0.7566(3) 0.04392(8) 0.58765(3) 0.0531(4) 1.000 . Uani d ?
O(3) 1.1130(3) -0.13059(8) 0.59571(3) 0.0555(4) 1.000 . Uani d ?
O(4) 0.7493(2) -0.12183(8) 0.66646(3) 0.0512(3) 1.000 . Uani d ?
O(5) 1.1723(3) -0.0580(1) 0.71125(3) 0.0663(4) 1.000 . Uani d ?
N(1) 1.0682(3) 0.14267(9) 0.64093(4) 0.0468(4) 1.000 . Uani d ?
C(1) 0.9416(3) 0.0576(1) 0.63899(4) 0.0432(5) 1.000 . Uani d ?
C(2) 0.9520(3) 0.0114(1) 0.60783(4) 0.0455(5) 1.000 . Uani d ?
C(3) 0.9279(4) -0.0868(1) 0.61447(5) 0.0463(5) 1.000 . Uani d ?
C(4) 0.9748(3) -0.0984(1) 0.64946(4) 0.0424(5) 1.000 . Uani d ?
C(5) 1.0753(3) -0.0090(1) 0.66081(4) 0.0441(5) 1.000 . Uani d ?
C(6) 1.0380(4) 0.0089(1) 0.69472(5) 0.0561(6) 1.000 . Uani d ?
C(7) 1.2211(7) -0.0391(2) 0.74236(6) 0.0854(9) 1.000 . Uani d ?
C(8) 1.3043(5) -0.1218(2) 0.75832(5) 0.0655(7) 1.000 . Uani d ?
C(9) 1.1638(5) -0.1579(2) 0.78211(6) 0.0784(8) 1.000 . Uani d ?
C(10) 1.2299(6) -0.2366(2) 0.79550(6) 0.0822(8) 1.000 . Uani d ?
C(11) 1.4409(5) -0.2793(2) 0.78555(6) 0.0763(8) 1.000 . Uani d ?
C(12) 1.5853(5) -0.2453(2) 0.76210(7) 0.0839(9) 1.000 . Uani d ?
C(13) 1.5148(5) -0.1672(2) 0.74846(6) 0.0799(8) 1.000 . Uani d ?
C(14) 0.6529(4) -0.2080(1) 0.66078(5) 0.0578(6) 1.000 . Uani d ?
C(15) 0.8278(4) -0.2821(1) 0.67009(5) 0.0531(5) 1.000 . Uani d ?
C(16) 0.9985(4) -0.2750(1) 0.69429(5) 0.0564(6) 1.000 . Uani d ?
C(17) 1.1547(5) -0.3452(2) 0.70244(6) 0.0728(7) 1.000 . Uani d ?
C(18) 1.1346(5) -0.4231(2) 0.68672(8) 0.0845(8) 1.000 . Uani d ?
C(19) 0.9666(6) -0.4309(2) 0.66304(8) 0.0867(9) 1.000 . Uani d ?
C(20) 0.8118(5) -0.3613(2) 0.65448(6) 0.0741(7) 1.000 . Uani d ?
C(21) 1.0769(4) -0.2215(1) 0.59289(5) 0.0578(6) 1.000 . Uani d ?
C(22) 1.2751(4) -0.2583(1) 0.57143(5) 0.0530(6) 1.000 . Uani d ?
C(23) 1.3405(6) -0.3458(2) 0.57336(7) 0.0897(9) 1.000 . Uani d ?
C(24) 1.5147(7) -0.3812(2) 0.55339(8) 0.106(1) 1.000 . Uani d ?
C(25) 1.6363(5) -0.3309(2) 0.53185(6) 0.0800(8) 1.000 . Uani d ?
C(26) 1.5785(5) -0.2439(2) 0.53020(6) 0.0715(7) 1.000 . Uani d ?
C(27) 1.3975(4) -0.2080(1) 0.54970(5) 0.0621(6) 1.000 . Uani d ?
C(28) 0.7892(5) 0.0172(1) 0.55649(5) 0.0674(7) 1.000 . Uani d ?
C(29) 0.5995(4) 0.0607(1) 0.53576(5) 0.0620(6) 1.000 . Uani d ?
C(30) 0.5601(7) 0.0277(2) 0.50618(6) 0.0875(9) 1.000 . Uani d ?
C(31) 0.3921(7) 0.0679(2) 0.48596(7) 0.108(1) 1.000 . Uani d ?
C(32) 0.2574(7) 0.1406(2) 0.49507(8) 0.111(1) 1.000 . Uani d ?
C(33) 0.2950(7) 0.1729(2) 0.52394(8) 0.104(1) 1.000 . Uani d ?
C(34) 0.4636(5) 0.1338(2) 0.54443(6) 0.0798(8) 1.000 . Uani d ?
C(35) 0.9574(4) 0.2090(1) 0.62072(5) 0.0608(6) 1.000 . Uani d ?
C(36) 1.1274(4) 0.2885(1) 0.61879(5) 0.0516(5) 1.000 . Uani d ?
C(37) 1.1298(7) 0.3375(2) 0.59190(6) 0.0948(9) 1.000 . Uani d ?
C(38) 1.2874(9) 0.4096(2) 0.58920(8) 0.130(1) 1.000 . Uani d ?
C(39) 1.4468(7) 0.4326(2) 0.61276(8) 0.102(1) 1.000 . Uani d ?
C(40) 1.4430(5) 0.3870(2) 0.63951(7) 0.0796(8) 1.000 . Uani d ?
C(41) 1.2838(5) 0.3146(1) 0.64249(6) 0.0665(7) 1.000 . Uani d ?
H(1) 1.4458 -0.0480 0.6665 0.094 1.000 . Uiso c ?
H(2) 1.2836 0.1279 0.6326 0.094 1.000 . Uiso c ?
H(3) 0.7680 0.0639 0.6451 0.052 1.000 . Uiso c ?
H(4) 1.1141 0.0222 0.5986 0.055 1.000 . Uiso c ?
H(5) 0.7608 -0.1065 0.6093 0.056 1.000 . Uiso c ?
H(6) 1.1027 -0.1417 0.6526 0.051 1.000 . Uiso c ?
H(7) 1.1056 0.0648 0.6999 0.067 1.000 . Uiso c ?
H(8) 0.8611 0.0072 0.6998 0.067 1.000 . Uiso c ?
H(9) 1.3530 0.0035 0.7438 0.102 1.000 . Uiso c ?
H(10) 1.0702 -0.0173 0.7519 0.102 1.000 . Uiso c ?
H(11) 1.0171 -0.1277 0.7895 0.094 1.000 . Uiso c ?
H(12) 1.1277 -0.2607 0.8116 0.099 1.000 . Uiso c ?
H(13) 1.4888 -0.3331 0.7949 0.092 1.000 . Uiso c ?
H(14) 1.7341 -0.2753 0.7552 0.101 1.000 . Uiso c ?
H(15) 1.6145 -0.1445 0.7319 0.096 1.000 . Uiso c ?
H(16) 0.4973 -0.2143 0.6720 0.069 1.000 . Uiso c ?
H(17) 0.6198 -0.2132 0.6391 0.069 1.000 . Uiso c ?
H(18) 1.0101 -0.2217 0.7056 0.068 1.000 . Uiso c ?
H(19) 1.2750 -0.3392 0.7189 0.087 1.000 . Uiso c ?
H(20) 1.2387 -0.4714 0.6925 0.101 1.000 . Uiso c ?
H(21) 0.9544 -0.4847 0.6521 0.104 1.000 . Uiso c ?
H(22) 0.6941 -0.3679 0.6378 0.089 1.000 . Uiso c ?
H(23) 1.0926 -0.2481 0.6127 0.069 1.000 . Uiso c ?
H(24) 0.9112 -0.2328 0.5847 0.069 1.000 . Uiso c ?
H(25) 1.2633 -0.3816 0.5888 0.108 1.000 . Uiso c ?
H(26) 1.5518 -0.4420 0.5545 0.127 1.000 . Uiso c ?
H(27) 1.7591 -0.3559 0.5182 0.096 1.000 . Uiso c ?
H(28) 1.6637 -0.2078 0.5155 0.086 1.000 . Uiso c ?
H(29) 1.3571 -0.1476 0.5480 0.074 1.000 . Uiso c ?
H(30) 0.7671 -0.0444 0.5552 0.081 1.000 . Uiso c ?
H(31) 0.9570 0.0322 0.5499 0.081 1.000 . Uiso c ?
H(32) 0.6497 -0.0232 0.4997 0.105 1.000 . Uiso c ?
H(33) 0.3697 0.0451 0.4656 0.130 1.000 . Uiso c ?
H(34) 0.1396 0.1678 0.4813 0.133 1.000 . Uiso c ?
H(35) 0.2036 0.2236 0.5303 0.124 1.000 . Uiso c ?
H(36) 0.4857 0.1576 0.5647 0.096 1.000 . Uiso c ?
H(37) 0.9364 0.1852 0.6005 0.073 1.000 . Uiso c ?
H(38) 0.7953 0.2259 0.6287 0.073 1.000 . Uiso c ?
H(39) 1.0219 0.3215 0.5751 0.114 1.000 . Uiso c ?
H(40) 1.2843 0.4435 0.5707 0.156 1.000 . Uiso c ?
H(41) 1.5604 0.4807 0.6104 0.122 1.000 . Uiso c ?
H(42) 1.5492 0.4042 0.6563 0.096 1.000 . Uiso c ?
H(43) 1.2836 0.2827 0.6614 0.080 1.000 . Uiso c ?

loop_
_atom_site_aniso_label
_atom_site_aniso_U_11
_atom_site_aniso_U_22
_atom_site_aniso_U_33
_atom_site_aniso_U_12
_atom_site_aniso_U_13
_atom_site_aniso_U_23
O(1) 0.0341(6) 0.0520(7) 0.0733(8) -0.0016(6) -0.0001(6) 0.0138(6)
O(2) 0.0575(8) 0.0476(7) 0.0543(7) 0.0028(6) -0.0089(6) 0.0054(6)
O(3) 0.0629(8) 0.0373(7) 0.0663(8) -0.0022(6) 0.0137(7) -0.0011(6)
O(4) 0.0391(6) 0.0423(7) 0.0721(8) 0.0008(5) 0.0098(6) 0.0096(6)
O(5) 0.091(1) 0.0522(8) 0.0560(8) 0.0087(7) -0.0141(8) 0.0060(7)
N(1) 0.0468(8) 0.0341(8) 0.0595(9) -0.0041(6) -0.0053(7) 0.0075(6)
C(1) 0.0362(9) 0.0380(9) 0.055(1) -0.0017(7) 0.0030(8) 0.0094(8)
C(2) 0.0419(9) 0.042(1) 0.052(1) -0.0013(8) 0.0008(9) 0.0079(8)
C(3) 0.043(1) 0.0377(9) 0.059(1) -0.0022(8) -0.0004(9) 0.0003(8)
C(4) 0.0325(8) 0.0367(9) 0.058(1) 0.0023(7) 0.0043(8) 0.0080(8)
C(5) 0.0373(9) 0.0402(9) 0.055(1) -0.0020(7) 0.0009(8) 0.0071(8)
C(6) 0.063(1) 0.044(1) 0.061(1) 0.0005(9) -0.004(1) 0.0045(9)
C(7) 0.126(2) 0.069(2) 0.061(1) 0.008(1) -0.023(2) 0.001(1)
C(8) 0.079(1) 0.065(1) 0.052(1) 0.000(1) -0.015(1) 0.000(1)
C(9) 0.082(2) 0.084(2) 0.069(1) 0.014(1) -0.001(1) 0.005(1)
C(10) 0.083(2) 0.093(2) 0.071(1) -0.003(1) 0.006(1) 0.021(1)
C(11) 0.080(2) 0.076(2) 0.073(1) 0.004(1) -0.015(1) 0.017(1)
C(12) 0.078(2) 0.092(2) 0.082(2) 0.015(1) 0.000(1) 0.009(1)
C(13) 0.083(2) 0.084(2) 0.073(1) -0.001(1) 0.009(1) 0.017(1)
C(14) 0.0382(9) 0.050(1) 0.085(1) -0.0091(8) 0.004(1) 0.014(1)
C(15) 0.0407(9) 0.045(1) 0.074(1) -0.0098(8) 0.009(1) 0.0098(9)
C(16) 0.055(1) 0.045(1) 0.069(1) -0.0030(9) 0.007(1) 0.0066(9)
C(17) 0.066(1) 0.061(1) 0.092(2) -0.002(1) -0.008(1) 0.021(1)
C(18) 0.073(2) 0.049(1) 0.132(2) 0.005(1) 0.005(2) 0.018(1)
C(19) 0.091(2) 0.041(1) 0.128(2) -0.005(1) -0.002(2) -0.004(1)
C(20) 0.070(1) 0.053(1) 0.099(2) -0.015(1) -0.004(1) 0.000(1)
C(21) 0.066(1) 0.039(1) 0.068(1) -0.0049(9) 0.003(1) -0.0016(9)
C(22) 0.058(1) 0.044(1) 0.056(1) -0.0027(9) -0.004(1) -0.0041(9)
C(23) 0.115(2) 0.043(1) 0.111(2) 0.004(1) 0.045(2) 0.006(1)
C(24) 0.138(2) 0.046(1) 0.135(2) 0.015(1) 0.060(2) 0.002(1)
C(25) 0.090(2) 0.065(1) 0.085(2) 0.014(1) 0.021(1) -0.011(1)
C(26) 0.078(1) 0.069(1) 0.068(1) 0.009(1) 0.012(1) 0.009(1)
C(27) 0.071(1) 0.046(1) 0.070(1) 0.0098(9) 0.008(1) 0.007(1)
C(28) 0.081(1) 0.059(1) 0.063(1) 0.002(1) -0.012(1) 0.000(1)
C(29) 0.072(1) 0.055(1) 0.059(1) -0.019(1) -0.015(1) 0.011(1)
C(30) 0.117(2) 0.071(2) 0.075(2) -0.014(1) -0.029(2) 0.007(1)
C(31) 0.144(3) 0.107(2) 0.074(2) -0.044(2) -0.047(2) 0.023(1)
C(32) 0.121(2) 0.102(2) 0.110(2) -0.014(2) -0.051(2) 0.043(2)
C(33) 0.101(2) 0.102(2) 0.109(2) 0.015(2) -0.032(2) 0.023(2)
C(34) 0.086(2) 0.076(2) 0.078(2) 0.005(1) -0.017(1) 0.010(1)
C(35) 0.063(1) 0.045(1) 0.075(1) -0.0014(9) -0.012(1) 0.012(1)
C(36) 0.059(1) 0.035(1) 0.060(1) 0.0051(8) -0.001(1) 0.0035(8)
C(37) 0.143(2) 0.066(1) 0.075(2) -0.033(1) -0.026(2) 0.020(1)
C(38) 0.191(4) 0.088(2) 0.112(2) -0.057(2) -0.030(2) 0.051(2)
C(39) 0.122(2) 0.057(1) 0.127(2) -0.034(1) -0.015(2) 0.020(1)
C(40) 0.079(2) 0.054(1) 0.106(2) -0.011(1) -0.019(1) -0.002(1)
C(41) 0.067(1) 0.057(1) 0.076(1) -0.006(1) -0.012(1) 0.009(1)

loop_
_atom_type_symbol
_atom_type_oxidation_number
_atom_type_number_in_cell
_atom_type_scat_dispersion_real
_atom_type_scat_dispersion_imag
_atom_type_scat_source
C 0 164 0.002 0.002
;International Tables for Crystallography
(1992, Vol. C, Tables 4.2.6.8 and 6.1.1.1)
;
N 0 4 0.004 0.003
;International Tables for Crystallography
(1992, Vol. C, Tables 4.2.6.8 and 6.1.1.1)
;
O 0 20 0.008 0.006
;International Tables for Crystallography
(1992, Vol. C, Tables 4.2.6.8 and 6.1.1.1)
;
H 0 172 0.000 0.000
;International Tables for Crystallography
(1992, Vol. C, Table 6.1.1.2)
;

loop_
_geom_angle_atom_site_label_1
_geom_angle_atom_site_label_2
_geom_angle_atom_site_label_3
_geom_angle
_geom_angle_site_symmetry_1
_geom_angle_site_symmetry_2
_geom_angle_site_symmetry_3
_geom_angle_publ_flag
C(5) O(1) H(1) 110.1 . . . no
C(2) O(2) C(28) 113.0(2) . . . yes
C(3) O(3) C(21) 114.9(1) . . . yes
C(4) O(4) C(14) 115.6(1) . . . yes
C(6) O(5) C(7) 114.8(2) . . . yes
C(1) N(1) C(35) 113.9(1) . . . yes
C(1) N(1) H(2) 103.9 . . . no
C(35) N(1) H(2) 109.0 . . . no
N(1) C(1) C(2) 116.7(1) . . . yes
N(1) C(1) C(5) 110.2(1) . . . yes
N(1) C(1) H(3) 109.1 . . . no
C(2) C(1) C(5) 102.3(1) . . . yes
C(2) C(1) H(3) 109.1 . . . no
C(5) C(1) H(3) 109.1 . . . no
O(2) C(2) C(1) 110.4(1) . . . yes
O(2) C(2) C(3) 113.3(1) . . . yes
O(2) C(2) H(4) 108.7 . . . no
C(1) C(2) C(3) 106.8(1) . . . yes
C(1) C(2) H(4) 108.7 . . . no
C(3) C(2) H(4) 108.7 . . . no
O(3) C(3) C(2) 107.3(1) . . . yes
O(3) C(3) C(4) 113.1(1) . . . yes
O(3) C(3) H(5) 110.0 . . . no
C(2) C(3) C(4) 106.4(1) . . . yes
C(2) C(3) H(5) 110.0 . . . no
C(4) C(3) H(5) 110.0 . . . no
O(4) C(4) C(3) 113.5(1) . . . yes
O(4) C(4) C(5) 109.9(1) . . . yes
O(4) C(4) H(6) 109.4 . . . no
C(3) C(4) C(5) 105.2(1) . . . yes
C(3) C(4) H(6) 109.4 . . . no
C(5) C(4) H(6) 109.4 . . . no
O(1) C(5) C(1) 104.8(1) . . . yes
O(1) C(5) C(4) 107.8(1) . . . yes
O(1) C(5) C(6) 110.3(2) . . . yes
C(1) C(5) C(4) 103.7(1) . . . yes
C(1) C(5) C(6) 114.3(2) . . . yes
C(4) C(5) C(6) 115.2(2) . . . yes
O(5) C(6) C(5) 106.9(2) . . . yes
O(5) C(6) H(7) 110.1 . . . no
O(5) C(6) H(8) 110.1 . . . no
C(5) C(6) H(7) 110.1 . . . no
C(5) C(6) H(8) 110.1 . . . no
H(7) C(6) H(8) 109.5 . . . no
O(5) C(7) C(8) 108.5(2) . . . yes
O(5) C(7) H(9) 109.7 . . . no
O(5) C(7) H(10) 109.7 . . . no
C(8) C(7) H(9) 109.7 . . . no
C(8) C(7) H(10) 109.7 . . . no
H(9) C(7) H(10) 109.5 . . . no
C(7) C(8) C(9) 121.5(2) . . . yes
C(7) C(8) C(13) 121.2(2) . . . yes
C(9) C(8) C(13) 117.2(2) . . . yes
C(8) C(9) C(10) 121.9(2) . . . yes
C(8) C(9) H(11) 119.1 . . . no
C(10) C(9) H(11) 119.1 . . . no
C(9) C(10) C(11) 119.6(2) . . . yes
C(9) C(10) H(12) 120.2 . . . no
C(11) C(10) H(12) 120.2 . . . no
C(10) C(11) C(12) 120.2(2) . . . yes
C(10) C(11) H(13) 119.9 . . . no
C(12) C(11) H(13) 119.9 . . . no
C(11) C(12) C(13) 119.8(3) . . . yes
C(11) C(12) H(14) 120.1 . . . no
C(13) C(12) H(14) 120.1 . . . no
C(8) C(13) C(12) 121.4(2) . . . yes
C(8) C(13) H(15) 119.3 . . . no
C(12) C(13) H(15) 119.3 . . . no
O(4) C(14) C(15) 115.6(2) . . . yes
O(4) C(14) H(16) 107.9 . . . no
O(4) C(14) H(17) 107.9 . . . no
C(15) C(14) H(16) 107.9 . . . no
C(15) C(14) H(17) 107.9 . . . no
H(16) C(14) H(17) 109.5 . . . no
C(14) C(15) C(16) 122.3(2) . . . yes
C(14) C(15) C(20) 119.4(2) . . . yes
C(16) C(15) C(20) 118.4(2) . . . yes
C(15) C(16) C(17) 120.6(2) . . . yes
C(15) C(16) H(18) 119.7 . . . no
C(17) C(16) H(18) 119.7 . . . no
C(16) C(17) C(18) 119.9(2) . . . yes
C(16) C(17) H(19) 120.0 . . . no
C(18) C(17) H(19) 120.0 . . . no
C(17) C(18) C(19) 119.9(2) . . . yes
C(17) C(18) H(20) 120.1 . . . no
C(19) C(18) H(20) 120.1 . . . no
C(18) C(19) C(20) 120.8(2) . . . yes
C(18) C(19) H(21) 119.6 . . . no
C(20) C(19) H(21) 119.6 . . . no
C(15) C(20) C(19) 120.4(2) . . . yes
C(15) C(20) H(22) 119.8 . . . no
C(19) C(20) H(22) 119.8 . . . no
O(3) C(21) C(22) 109.3(2) . . . yes
O(3) C(21) H(23) 109.5 . . . no
O(3) C(21) H(24) 109.5 . . . no
C(22) C(21) H(23) 109.5 . . . no
C(22) C(21) H(24) 109.5 . . . no
H(23) C(21) H(24) 109.5 . . . no
C(21) C(22) C(23) 119.8(2) . . . yes
C(21) C(22) C(27) 122.3(2) . . . yes
C(23) C(22) C(27) 117.9(2) . . . yes
C(22) C(23) C(24) 120.7(2) . . . yes
C(22) C(23) H(25) 119.6 . . . no
C(24) C(23) H(25) 119.6 . . . no
C(23) C(24) C(25) 121.1(2) . . . yes
C(23) C(24) H(26) 119.5 . . . no
C(25) C(24) H(26) 119.5 . . . no
C(24) C(25) C(26) 118.8(2) . . . yes
C(24) C(25) H(27) 120.6 . . . no
C(26) C(25) H(27) 120.6 . . . no
C(25) C(26) C(27) 120.5(2) . . . yes
C(25) C(26) H(28) 119.8 . . . no
C(27) C(26) H(28) 119.8 . . . no
C(22) C(27) C(26) 120.9(2) . . . yes
C(22) C(27) H(29) 119.5 . . . no
C(26) C(27) H(29) 119.5 . . . no
O(2) C(28) C(29) 111.1(2) . . . yes
O(2) C(28) H(30) 109.1 . . . no
O(2) C(28) H(31) 109.1 . . . no
C(29) C(28) H(30) 109.1 . . . no
C(29) C(28) H(31) 109.1 . . . no
H(30) C(28) H(31) 109.5 . . . no
C(28) C(29) C(30) 119.1(2) . . . yes
C(28) C(29) C(34) 122.9(2) . . . yes
C(30) C(29) C(34) 117.9(2) . . . yes
C(29) C(30) C(31) 120.8(3) . . . yes
C(29) C(30) H(32) 119.6 . . . no
C(31) C(30) H(32) 119.6 . . . no
C(30) C(31) C(32) 120.4(3) . . . yes
C(30) C(31) H(33) 119.8 . . . no
C(32) C(31) H(33) 119.8 . . . no
C(31) C(32) C(33) 119.0(3) . . . yes
C(31) C(32) H(34) 120.5 . . . no
C(33) C(32) H(34) 120.5 . . . no
C(32) C(33) C(34) 121.4(3) . . . yes
C(32) C(33) H(35) 119.3 . . . no
C(34) C(33) H(35) 119.3 . . . no
C(29) C(34) C(33) 120.5(3) . . . yes
C(29) C(34) H(36) 119.8 . . . no
C(33) C(34) H(36) 119.8 . . . no
N(1) C(35) C(36) 111.1(2) . . . yes
N(1) C(35) H(37) 109.1 . . . no
N(1) C(35) H(38) 109.1 . . . no
C(36) C(35) H(37) 109.1 . . . no
C(36) C(35) H(38) 109.1 . . . no
H(37) C(35) H(38) 109.5 . . . no
C(35) C(36) C(37) 119.3(2) . . . yes
C(35) C(36) C(41) 123.2(2) . . . yes
C(37) C(36) C(41) 117.5(2) . . . yes
C(36) C(37) C(38) 120.7(3) . . . yes
C(36) C(37) H(39) 119.7 . . . no
C(38) C(37) H(39) 119.7 . . . no
C(37) C(38) C(39) 120.6(3) . . . yes
C(37) C(38) H(40) 119.7 . . . no
C(39) C(38) H(40) 119.7 . . . no
C(38) C(39) C(40) 119.7(3) . . . yes
C(38) C(39) H(41) 120.2 . . . no
C(40) C(39) H(41) 120.2 . . . no
C(39) C(40) C(41) 120.0(3) . . . yes
C(39) C(40) H(42) 120.0 . . . no
C(41) C(40) H(42) 120.0 . . . no
C(36) C(41) C(40) 121.4(2) . . . yes
C(36) C(41) H(43) 119.3 . . . no
C(40) C(41) H(43) 119.3 . . . no

loop_
_geom_bond_atom_site_label_1
_geom_bond_atom_site_label_2
_geom_bond_distance
_geom_bond_site_symmetry_1
_geom_bond_site_symmetry_2
_geom_bond_publ_flag
O(1) C(5) 1.423(2) . . yes
O(1) H(1) 1.05 . . no
O(2) C(2) 1.430(2) . . yes
O(2) C(28) 1.412(3) . . yes
O(3) C(3) 1.426(2) . . yes
O(3) C(21) 1.407(2) . . yes
O(4) C(4) 1.432(2) . . yes
O(4) C(14) 1.431(2) . . yes
O(5) C(6) 1.429(2) . . yes
O(5) C(7) 1.393(3) . . yes
N(1) C(1) 1.460(2) . . yes
N(1) C(35) 1.456(3) . . yes
N(1) H(2) 1.20 . . no
C(1) C(2) 1.516(3) . . yes
C(1) C(5) 1.551(2) . . yes
C(1) H(3) 0.95 . . no
C(2) C(3) 1.533(3) . . yes
C(2) H(4) 0.95 . . no
C(3) C(4) 1.536(3) . . yes
C(3) H(5) 0.95 . . no
C(4) C(5) 1.543(2) . . yes
C(4) H(6) 0.95 . . no
C(5) C(6) 1.497(3) . . yes
C(6) H(7) 0.95 . . no
C(6) H(8) 0.95 . . no
C(7) C(8) 1.503(4) . . yes
C(7) H(9) 0.95 . . no
C(7) H(10) 0.95 . . no
C(8) C(9) 1.375(4) . . yes
C(8) C(13) 1.368(4) . . yes
C(9) C(10) 1.378(4) . . yes
C(9) H(11) 0.95 . . no
C(10) C(11) 1.351(4) . . yes
C(10) H(12) 0.95 . . no
C(11) C(12) 1.363(4) . . yes
C(11) H(13) 0.95 . . no
C(12) C(13) 1.380(4) . . yes
C(12) H(14) 0.95 . . no
C(13) H(15) 0.95 . . no
C(14) C(15) 1.510(3) . . yes
C(14) H(16) 0.95 . . no
C(14) H(17) 0.95 . . no
C(15) C(16) 1.376(3) . . yes
C(15) C(20) 1.386(3) . . yes
C(16) C(17) 1.393(3) . . yes
C(16) H(18) 0.95 . . no
C(17) C(18) 1.374(4) . . yes
C(17) H(19) 0.95 . . no
C(18) C(19) 1.350(4) . . yes
C(18) H(20) 0.95 . . no
C(19) C(20) 1.386(4) . . yes
C(19) H(21) 0.95 . . no
C(20) H(22) 0.95 . . no
C(21) C(22) 1.497(3) . . yes
C(21) H(23) 0.95 . . no
C(21) H(24) 0.95 . . no
C(22) C(23) 1.383(3) . . yes
C(22) C(27) 1.368(3) . . yes
C(23) C(24) 1.364(4) . . yes
C(23) H(25) 0.95 . . no
C(24) C(25) 1.362(4) . . yes
C(24) H(26) 0.95 . . no
C(25) C(26) 1.366(4) . . yes
C(25) H(27) 0.95 . . no
C(26) C(27) 1.378(3) . . yes
C(26) H(28) 0.95 . . no
C(27) H(29) 0.95 . . no
C(28) C(29) 1.490(3) . . yes
C(28) H(30) 0.95 . . no
C(28) H(31) 0.95 . . no
C(29) C(30) 1.385(4) . . yes
C(29) C(34) 1.376(4) . . yes
C(30) C(31) 1.380(4) . . yes
C(30) H(32) 0.95 . . no
C(31) C(32) 1.372(5) . . yes
C(31) H(33) 0.95 . . no
C(32) C(33) 1.351(5) . . yes
C(32) H(34) 0.95 . . no
C(33) C(34) 1.382(4) . . yes
C(33) H(35) 0.95 . . no
C(34) H(36) 0.95 . . no
C(35) C(36) 1.507(3) . . yes
C(35) H(37) 0.95 . . no
C(35) H(38) 0.95 . . no
C(36) C(37) 1.378(3) . . yes
C(36) C(41) 1.366(3) . . yes
C(37) C(38) 1.380(4) . . yes
C(37) H(39) 0.95 . . no
C(38) C(39) 1.359(5) . . yes
C(38) H(40) 0.95 . . no
C(39) C(40) 1.346(4) . . yes
C(39) H(41) 0.95 . . no
C(40) C(41) 1.389(3) . . yes
C(40) H(42) 0.95 . . no
C(41) H(43) 0.95 . . no
H(7) H(8) 1.55 . . no
H(9) H(10) 1.55 . . no
H(16) H(17) 1.55 . . no
H(23) H(24) 1.55 . . no
H(30) H(31) 1.55 . . no
H(37) H(38) 1.55 . . no

loop_
_geom_contact_atom_site_label_1
_geom_contact_atom_site_label_2
_geom_contact_distance
_geom_contact_site_symmetry_1
_geom_contact_site_symmetry_2
_geom_contact_publ_flag
O(1) O(4) 2.860(2) . 1_655 no
O(1) C(1) 3.338(2) . 1_655 no
O(1) C(14) 3.542(2) . 1_655 no
C(9) C(12) 3.415(4) . 1_455 no

loop_
_geom_hbond_atom_site_label_D
_geom_hbond_atom_site_label_H
_geom_hbond_atom_site_label_A
_geom_hbond_distance_DH
_geom_hbond_distance_HA
_geom_hbond_distance_DA
_geom_hbond_angle_DHA
_geom_hbond_site_symmetry_A
O(1) H(1) O(4) 1.05 1.95 2.860(2) 143.4 1_655
N(1) H(2) O(1) 1.20 2.21 2.698(2) 100.2 .

loop_
_geom_torsion_atom_site_label_1
_geom_torsion_atom_site_label_2
_geom_torsion_atom_site_label_3
_geom_torsion_atom_site_label_4
_geom_torsion_site_symmetry_1
_geom_torsion_site_symmetry_2
_geom_torsion_site_symmetry_3
_geom_torsion_site_symmetry_4
_geom_torsion
_geom_torsion_publ_flag
? ? ? ? ? ? ? ? ? ?

loop_
_cod_related_entry_id
_cod_related_entry_database
_cod_related_entry_code
1 ChemSpider 9437164
